data_7043386
loop_
_publ_author_name
'Yue, Cheng-Yang'
'Lei, Xiao-Wu'
'Lu, Xinxiu'
'Li, Yan'
'Wei, Jun-Chao'
'Wang, Wei'
'Yin, Yun-Dong'
'Wang, Ning'

_publ_section_title
;
 Comparison Studies of Hybrid Lead Halide [MPb2X7]2-- (M = Cu, Ag; X = Br,
 I) Chains: Band Structures and Visible Light Driven Photocatalytic
 Properties
;
_journal_name_full 'Dalton Trans.'
_journal_paper_doi 10.1039/C7DT00820A
_journal_year 2017
_chemical_formula_moiety C30N6H24CoCuPb2Br7
_chemical_formula_sum 'C30 H24 Br7 Co Cu N6 Pb2'
_chemical_formula_weight 1564.73
_chemical_name_systematic
; 
 ? 
;
_space_group_IT_number 14
_symmetry_cell_setting monoclinic
_symmetry_space_group_name_Hall '-P 2ybc'
_symmetry_space_group_name_H-M 'P 1 21/c 1'
_atom_sites_solution_hydrogens geom
_atom_sites_solution_primary direct
_atom_sites_solution_secondary difmap
_audit_creation_method SHELXL-97
_audit_update_record
;
2017-05-04 deposited with the CCDC.
2017-06-16 downloaded from the CCDC.
;
_cell_angle_alpha 90.00
_cell_angle_beta 108.031(4)
_cell_angle_gamma 90.00
_cell_formula_units_Z 4
_cell_length_a 12.6392(12)
_cell_length_b 12.9423(13)
_cell_length_c 24.9861(18)
_cell_measurement_reflns_used 8256
_cell_measurement_temperature 296(2)
_cell_measurement_theta_max 25.47
_cell_measurement_theta_min 2.28
_cell_volume 3886.5(6)
_computing_cell_refinement 'APEX2 Software Suite (Bruker,2005)'
_computing_data_collection 'APEX2 Software Suite (Bruker,2005)'
_computing_data_reduction 'APEX2 Software Suite (Bruker,2005)'
_computing_molecular_graphics 'Bruker SHELXTL'
_computing_publication_material 'Bruker SHELXTL'
_computing_structure_refinement 'SHELXL-97 (Sheldrick, 2008)'
_computing_structure_solution 'SHELXS-97 (Sheldrick, 2008)'
_diffrn_ambient_temperature 296(2)
_diffrn_measured_fraction_theta_full 0.984
_diffrn_measured_fraction_theta_max 0.984
_diffrn_measurement_device_type 'Bruker SMART CCD area detector'
_diffrn_measurement_method 'phi and omega scans'
_diffrn_radiation_monochromator graphite
_diffrn_radiation_source 'fine-focus sealed tube'
_diffrn_radiation_type MoK\a
_diffrn_radiation_wavelength 0.71073
_diffrn_reflns_av_R_equivalents 0.0673
_diffrn_reflns_av_unetI/netI 0.0587
_diffrn_reflns_limit_h_max 16
_diffrn_reflns_limit_h_min -16
_diffrn_reflns_limit_k_max 16
_diffrn_reflns_limit_k_min -16
_diffrn_reflns_limit_l_max 32
_diffrn_reflns_limit_l_min -32
_diffrn_reflns_number 44433
_diffrn_reflns_theta_full 27.68
_diffrn_reflns_theta_max 27.68
_diffrn_reflns_theta_min 1.71
_exptl_absorpt_coefficient_mu 16.824
_exptl_absorpt_correction_T_max 0.4568
_exptl_absorpt_correction_T_min 0.3598
_exptl_absorpt_correction_type multi-scan
_exptl_absorpt_process_details 'SADABS; Bruker, 2000'
_exptl_crystal_colour yellow
_exptl_crystal_density_diffrn 2.674
_exptl_crystal_density_method 'not measured'
_exptl_crystal_description block
_exptl_crystal_F_000 2843
_exptl_crystal_size_max 0.09
_exptl_crystal_size_mid 0.08
_exptl_crystal_size_min 0.06
_refine_diff_density_max 2.589
_refine_diff_density_min -2.351
_refine_diff_density_rms 0.191
_refine_ls_extinction_method SHELXL
_refine_ls_goodness_of_fit_ref 1.014
_refine_ls_hydrogen_treatment constr
_refine_ls_matrix_type full
_refine_ls_number_parameters 424
_refine_ls_number_reflns 8948
_refine_ls_number_restraints 0
_refine_ls_restrained_S_all 1.014
_refine_ls_R_factor_all 0.0775
_refine_ls_R_factor_gt 0.0427
_refine_ls_shift/su_max 0.020
_refine_ls_shift/su_mean 0.001
_refine_ls_structure_factor_coef Fsqd
_refine_ls_weighting_details 'calc w=1/[\s^2^(Fo^2^)+(0.0421P)^2^+8.3310P] where P=(Fo^2^+2Fc^2^)/3'
_refine_ls_weighting_scheme calc
_refine_ls_wR_factor_gt 0.0861
_refine_ls_wR_factor_ref 0.0969
_reflns_number_gt 6283
_reflns_number_total 8948
_reflns_threshold_expression >2sigma(I)
_cod_data_source_file c7dt00820a2.cif
_cod_data_source_block C30N6H24CoCuPb2Br7
_cod_depositor_comments
;
The following automatic conversions were performed:

'_symmetry_cell_setting' value 'Monoclinic' changed to 'monoclinic'
according to
/home/data/users/saulius/crontab/automatic-downloads/rss-feeds/RSC/lib/dictionaries/cif_core.dic
dictionary named 'cif_core.dic' version 2.4.2 from 2011-04-26.

Automatic conversion script
Id: cif_fix_values 4973 2017-02-22 13:04:09Z antanas 
;
_cod_original_sg_symbol_H-M P2(1)/c
_cod_database_code 7043386

loop_
_symmetry_equiv_pos_as_xyz
'x, y, z'
'-x, y+1/2, -z+1/2'
'-x, -y, -z'
'x, -y-1/2, z-1/2'

loop_
_atom_site_label
_atom_site_type_symbol
_atom_site_fract_x
_atom_site_fract_y
_atom_site_fract_z
_atom_site_U_iso_or_equiv
_atom_site_adp_type
_atom_site_occupancy
_atom_site_symmetry_multiplicity
_atom_site_calc_flag
_atom_site_refinement_flags
Co1 Co 0.41690(8) -0.55613(7) -0.20090(4) 0.0272(2) Uani 1 1 d .
N1 N 0.3236(5) -0.6941(5) -0.2234(3) 0.0326(14) Uani 1 1 d .
N2 N 0.4525(5) -0.6322(5) -0.1226(2) 0.0324(14) Uani 1 1 d .
N3 N 0.2823(5) -0.4778(5) -0.1845(2) 0.0316(14) Uani 1 1 d .
N4 N 0.4922(5) -0.4166(5) -0.1637(3) 0.0317(14) Uani 1 1 d .
N5 N 0.3911(5) -0.5024(5) -0.2835(3) 0.0346(15) Uani 1 1 d .
N6 N 0.5631(5) -0.6067(5) -0.2191(3) 0.0314(14) Uani 1 1 d .
C1 C 0.2568(7) -0.7182(6) -0.2748(3) 0.042(2) Uani 1 1 d .
H1 H 0.2591 -0.6777 -0.3052 0.050 Uiso 1 1 calc R
C2 C 0.1849(7) -0.8007(7) -0.2843(4) 0.052(2) Uani 1 1 d .
H2 H 0.1393 -0.8157 -0.3205 0.062 Uiso 1 1 calc R
C3 C 0.1812(8) -0.8611(7) -0.2393(5) 0.064(3) Uani 1 1 d .
H3 H 0.1333 -0.9174 -0.2449 0.077 Uiso 1 1 calc R
C4 C 0.2488(7) -0.8371(7) -0.1867(4) 0.051(2) Uani 1 1 d .
H4 H 0.2465 -0.8766 -0.1560 0.062 Uiso 1 1 calc R
C5 C 0.3217(6) -0.7530(5) -0.1789(3) 0.0347(18) Uani 1 1 d .
C6 C 0.3975(6) -0.7216(6) -0.1241(3) 0.0320(17) Uani 1 1 d .
C7 C 0.4136(8) -0.7811(7) -0.0762(4) 0.047(2) Uani 1 1 d .
H7 H 0.3736 -0.8419 -0.0777 0.056 Uiso 1 1 calc R
C8 C 0.4888(9) -0.7497(7) -0.0267(4) 0.056(3) Uani 1 1 d .
H8 H 0.5022 -0.7903 0.0054 0.067 Uiso 1 1 calc R
C9 C 0.5440(7) -0.6587(8) -0.0247(3) 0.051(2) Uani 1 1 d .
H9 H 0.5944 -0.6358 0.0088 0.061 Uiso 1 1 calc R
C10 C 0.5236(7) -0.6007(7) -0.0735(3) 0.045(2) Uani 1 1 d .
H10 H 0.5603 -0.5380 -0.0721 0.054 Uiso 1 1 calc R
C11 C 0.1810(6) -0.5140(6) -0.1927(3) 0.0396(19) Uani 1 1 d .
H11 H 0.1621 -0.5766 -0.2116 0.048 Uiso 1 1 calc R
C12 C 0.1019(8) -0.4644(7) -0.1749(4) 0.050(2) Uani 1 1 d .
H12 H 0.0321 -0.4937 -0.1807 0.060 Uiso 1 1 calc R
C13 C 0.1281(7) -0.3707(7) -0.1485(4) 0.054(2) Uani 1 1 d .
H13 H 0.0754 -0.3342 -0.1372 0.065 Uiso 1 1 calc R
C14 C 0.2327(7) -0.3319(7) -0.1390(4) 0.046(2) Uani 1 1 d .
H14 H 0.2523 -0.2688 -0.1208 0.055 Uiso 1 1 calc R
C15 C 0.3088(6) -0.3873(6) -0.1567(3) 0.0295(16) Uani 1 1 d .
C16 C 0.4257(6) -0.3530(5) -0.1460(3) 0.0281(16) Uani 1 1 d .
C17 C 0.4671(7) -0.2623(6) -0.1163(3) 0.0385(19) Uani 1 1 d .
H17 H 0.4202 -0.2177 -0.1051 0.046 Uiso 1 1 calc R
C18 C 0.5788(8) -0.2405(6) -0.1042(3) 0.048(2) Uani 1 1 d .
H18 H 0.6082 -0.1812 -0.0841 0.057 Uiso 1 1 calc R
C19 C 0.6474(7) -0.3069(6) -0.1219(3) 0.044(2) Uani 1 1 d .
H19 H 0.7233 -0.2941 -0.1131 0.052 Uiso 1 1 calc R
C20 C 0.5998(6) -0.3920(6) -0.1526(3) 0.0385(19) Uani 1 1 d .
H20 H 0.6444 -0.4348 -0.1664 0.046 Uiso 1 1 calc R
C21 C 0.2992(7) -0.4535(6) -0.3160(3) 0.0388(19) Uani 1 1 d .
H21 H 0.2403 -0.4443 -0.3015 0.047 Uiso 1 1 calc R
C22 C 0.2871(7) -0.4165(7) -0.3692(3) 0.045(2) Uani 1 1 d .
H22 H 0.2225 -0.3827 -0.3898 0.054 Uiso 1 1 calc R
C23 C 0.3725(7) -0.4308(7) -0.3906(3) 0.047(2) Uani 1 1 d .
H23 H 0.3671 -0.4072 -0.4265 0.056 Uiso 1 1 calc R
C24 C 0.4677(7) -0.4809(6) -0.3585(3) 0.043(2) Uani 1 1 d .
H24 H 0.5270 -0.4903 -0.3726 0.052 Uiso 1 1 calc R
C25 C 0.4748(6) -0.5172(5) -0.3053(3) 0.0296(16) Uani 1 1 d .
C26 C 0.5721(6) -0.5733(6) -0.2685(3) 0.0335(17) Uani 1 1 d .
C27 C 0.6682(7) -0.5929(7) -0.2826(4) 0.044(2) Uani 1 1 d .
H27 H 0.6740 -0.5704 -0.3169 0.053 Uiso 1 1 calc R
C28 C 0.7553(7) -0.6458(7) -0.2454(4) 0.050(2) Uani 1 1 d .
H28 H 0.8201 -0.6587 -0.2545 0.060 Uiso 1 1 calc R
C29 C 0.7456(8) -0.6791(7) -0.1953(4) 0.053(2) Uani 1 1 d .
H29 H 0.8029 -0.7146 -0.1694 0.064 Uiso 1 1 calc R
C30 C 0.6477(7) -0.6579(7) -0.1846(3) 0.043(2) Uani 1 1 d .
H30 H 0.6402 -0.6811 -0.1508 0.052 Uiso 1 1 calc R
Pb1 Pb 0.09357(2) -1.03655(2) -0.066021(13) 0.03618(9) Uani 1 1 d .
Pb2 Pb 0.05679(3) -0.69102(2) -0.020266(14) 0.03773(9) Uani 1 1 d .
Br1 Br 0.03201(9) -1.09988(8) -0.17598(4) 0.0602(3) Uani 1 1 d .
Br2 Br 0.02579(9) -0.82456(7) -0.11688(4) 0.0571(3) Uani 1 1 d .
Br3 Br 0.13707(7) -0.87430(7) 0.04893(4) 0.0503(2) Uani 1 1 d .
Br4 Br 0.25629(7) -0.57330(7) -0.02792(4) 0.0483(2) Uani 1 1 d .
Br5 Br 0.07838(7) -0.51631(7) 0.07936(4) 0.0475(2) Uani 1 1 d .
Br6 Br 0.16699(7) -1.26410(6) 0.00381(4) 0.0475(2) Uani 1 1 d .
Br7 Br 0.32067(7) -1.04338(6) -0.05827(4) 0.0431(2) Uani 1 1 d .
Cu1 Cu 0.14747(17) -1.44780(10) -0.00263(10) 0.1213(8) Uani 1 1 d .

loop_
_atom_site_aniso_label
_atom_site_aniso_U_11
_atom_site_aniso_U_22
_atom_site_aniso_U_33
_atom_site_aniso_U_23
_atom_site_aniso_U_13
_atom_site_aniso_U_12
Co1 0.0234(5) 0.0331(5) 0.0275(5) -0.0012(4) 0.0115(4) -0.0004(4)
N1 0.029(4) 0.036(3) 0.034(4) -0.002(3) 0.013(3) 0.000(3)
N2 0.030(4) 0.041(4) 0.028(3) 0.004(3) 0.010(3) 0.000(3)
N3 0.022(3) 0.040(4) 0.030(3) -0.006(3) 0.003(3) 0.003(3)
N4 0.028(4) 0.035(3) 0.038(4) 0.002(3) 0.019(3) 0.000(3)
N5 0.032(4) 0.034(3) 0.039(4) 0.001(3) 0.013(3) 0.000(3)
N6 0.026(3) 0.039(3) 0.034(4) 0.001(3) 0.015(3) 0.005(3)
C1 0.036(5) 0.047(5) 0.043(5) -0.010(4) 0.015(4) -0.006(4)
C2 0.039(5) 0.055(6) 0.054(6) -0.018(5) 0.002(4) -0.004(4)
C3 0.048(6) 0.044(6) 0.090(8) -0.006(5) 0.009(6) -0.018(5)
C4 0.044(6) 0.044(5) 0.069(7) 0.009(4) 0.021(5) -0.006(4)
C5 0.025(4) 0.029(4) 0.050(5) -0.002(3) 0.013(4) 0.001(3)
C6 0.031(4) 0.038(4) 0.031(4) 0.002(3) 0.015(3) 0.004(3)
C7 0.060(6) 0.042(5) 0.043(5) 0.006(4) 0.024(5) 0.004(4)
C8 0.070(7) 0.059(6) 0.041(6) 0.016(4) 0.023(5) 0.024(5)
C9 0.040(5) 0.080(7) 0.032(5) 0.010(4) 0.011(4) 0.014(5)
C10 0.031(5) 0.062(6) 0.042(5) -0.001(4) 0.013(4) -0.007(4)
C11 0.027(5) 0.048(5) 0.044(5) -0.008(4) 0.012(4) -0.001(4)
C12 0.035(5) 0.062(6) 0.059(6) -0.006(5) 0.021(4) 0.001(4)
C13 0.027(5) 0.065(6) 0.070(7) -0.006(5) 0.016(5) 0.015(4)
C14 0.038(5) 0.050(5) 0.055(6) -0.004(4) 0.023(4) 0.009(4)
C15 0.021(4) 0.039(4) 0.029(4) 0.003(3) 0.008(3) 0.005(3)
C16 0.031(4) 0.033(4) 0.025(4) 0.004(3) 0.014(3) 0.002(3)
C17 0.042(5) 0.034(4) 0.037(5) -0.005(3) 0.009(4) 0.003(4)
C18 0.058(6) 0.039(5) 0.042(5) -0.005(4) 0.011(4) -0.011(4)
C19 0.036(5) 0.043(5) 0.053(5) -0.001(4) 0.016(4) -0.011(4)
C20 0.027(4) 0.048(5) 0.043(5) -0.004(4) 0.014(4) -0.005(4)
C21 0.030(5) 0.046(5) 0.040(5) 0.005(4) 0.009(4) 0.003(4)
C22 0.042(5) 0.051(5) 0.037(5) 0.009(4) 0.004(4) 0.000(4)
C23 0.050(6) 0.054(5) 0.031(5) 0.011(4) 0.006(4) -0.003(4)
C24 0.046(5) 0.054(5) 0.035(5) 0.002(4) 0.021(4) -0.005(4)
C25 0.027(4) 0.029(4) 0.033(4) -0.006(3) 0.010(3) -0.005(3)
C26 0.035(5) 0.035(4) 0.033(4) -0.009(3) 0.013(4) -0.005(3)
C27 0.036(5) 0.061(6) 0.042(5) -0.003(4) 0.022(4) -0.003(4)
C28 0.031(5) 0.057(6) 0.070(6) -0.004(5) 0.027(5) 0.001(4)
C29 0.038(5) 0.055(6) 0.066(6) 0.007(5) 0.017(5) 0.007(4)
C30 0.040(5) 0.053(5) 0.039(5) 0.006(4) 0.017(4) 0.010(4)
Pb1 0.02867(17) 0.04089(17) 0.04297(18) -0.00531(14) 0.01688(13) -0.00484(13)
Pb2 0.02910(17) 0.03372(16) 0.0537(2) 0.00092(14) 0.01773(14) -0.00171(13)
Br1 0.0632(7) 0.0661(6) 0.0455(5) -0.0114(5) 0.0083(5) -0.0021(5)
Br2 0.0631(7) 0.0532(6) 0.0554(6) 0.0008(4) 0.0190(5) 0.0167(5)
Br3 0.0331(5) 0.0497(5) 0.0607(6) 0.0058(4) 0.0038(4) -0.0030(4)
Br4 0.0317(5) 0.0484(5) 0.0724(6) -0.0018(4) 0.0269(4) 0.0036(4)
Br5 0.0425(5) 0.0606(5) 0.0416(5) 0.0076(4) 0.0163(4) 0.0076(4)
Br6 0.0371(5) 0.0346(4) 0.0764(6) -0.0053(4) 0.0259(4) -0.0048(4)
Br7 0.0332(5) 0.0463(5) 0.0552(5) 0.0090(4) 0.0216(4) 0.0006(4)
Cu1 0.1316(16) 0.0419(8) 0.245(2) -0.0162(10) 0.1384(17) -0.0014(8)

loop_
_atom_type_symbol
_atom_type_description
_atom_type_scat_dispersion_real
_atom_type_scat_dispersion_imag
_atom_type_scat_source
C C 0.0033 0.0016 'International Tables Vol C Tables 4.2.6.8 and 6.1.1.4'
H H 0.0000 0.0000 'International Tables Vol C Tables 4.2.6.8 and 6.1.1.4'
Br Br -0.2901 2.4595 'International Tables Vol C Tables 4.2.6.8 and 6.1.1.4'
Co Co 0.3494 0.9721 'International Tables Vol C Tables 4.2.6.8 and 6.1.1.4'
Cu Cu 0.3201 1.2651 'International Tables Vol C Tables 4.2.6.8 and 6.1.1.4'
N N 0.0061 0.0033 'International Tables Vol C Tables 4.2.6.8 and 6.1.1.4'
Pb Pb -3.3944 10.1111 'International Tables Vol C Tables 4.2.6.8 and 6.1.1.4'

loop_
_geom_angle_atom_site_label_1
_geom_angle_atom_site_label_2
_geom_angle_atom_site_label_3
_geom_angle
_geom_angle_site_symmetry_1
_geom_angle_site_symmetry_3
N5 Co1 N2 170.6(2) . .
N5 Co1 N4 93.5(2) . .
N2 Co1 N4 93.1(2) . .
N5 Co1 N1 96.6(2) . .
N2 Co1 N1 78.1(2) . .
N4 Co1 N1 166.7(2) . .
N5 Co1 N3 98.1(2) . .
N2 Co1 N3 89.9(2) . .
N4 Co1 N3 77.7(2) . .
N1 Co1 N3 92.3(2) . .
N5 Co1 N6 77.0(2) . .
N2 Co1 N6 96.0(2) . .
N4 Co1 N6 93.1(2) . .
N1 Co1 N6 97.6(2) . .
N3 Co1 N6 169.3(2) . .
C1 N1 C5 119.4(7) . .
C1 N1 Co1 125.8(5) . .
C5 N1 Co1 114.1(5) . .
C10 N2 C6 118.7(6) . .
C10 N2 Co1 126.7(5) . .
C6 N2 Co1 114.6(5) . .
C11 N3 C15 117.5(6) . .
C11 N3 Co1 126.7(5) . .
C15 N3 Co1 115.3(5) . .
C20 N4 C16 119.0(7) . .
C20 N4 Co1 125.7(5) . .
C16 N4 Co1 115.1(5) . .
C25 N5 C21 117.5(7) . .
C25 N5 Co1 116.6(5) . .
C21 N5 Co1 126.0(5) . .
C30 N6 C26 118.4(7) . .
C30 N6 Co1 126.3(5) . .
C26 N6 Co1 114.9(5) . .
N1 C1 C2 122.2(8) . .
N1 C1 H1 118.9 . .
C2 C1 H1 118.9 . .
C1 C2 C3 119.2(8) . .
C1 C2 H2 120.4 . .
C3 C2 H2 120.4 . .
C4 C3 C2 119.1(8) . .
C4 C3 H3 120.4 . .
C2 C3 H3 120.4 . .
C3 C4 C5 119.9(9) . .
C3 C4 H4 120.0 . .
C5 C4 H4 120.0 . .
N1 C5 C4 120.2(8) . .
N1 C5 C6 116.0(6) . .
C4 C5 C6 123.8(8) . .
N2 C6 C7 121.3(7) . .
N2 C6 C5 116.5(6) . .
C7 C6 C5 122.2(7) . .
C8 C7 C6 119.5(8) . .
C8 C7 H7 120.3 . .
C6 C7 H7 120.3 . .
C9 C8 C7 119.6(8) . .
C9 C8 H8 120.2 . .
C7 C8 H8 120.2 . .
C8 C9 C10 118.8(9) . .
C8 C9 H9 120.6 . .
C10 C9 H9 120.6 . .
N2 C10 C9 122.0(8) . .
N2 C10 H10 119.0 . .
C9 C10 H10 119.0 . .
N3 C11 C12 123.6(8) . .
N3 C11 H11 118.2 . .
C12 C11 H11 118.2 . .
C13 C12 C11 118.5(8) . .
C13 C12 H12 120.7 . .
C11 C12 H12 120.7 . .
C14 C13 C12 119.1(8) . .
C14 C13 H13 120.4 . .
C12 C13 H13 120.4 . .
C13 C14 C15 119.2(8) . .
C13 C14 H14 120.4 . .
C15 C14 H14 120.4 . .
N3 C15 C14 122.0(7) . .
N3 C15 C16 115.2(6) . .
C14 C15 C16 122.8(7) . .
N4 C16 C17 121.2(7) . .
N4 C16 C15 116.5(6) . .
C17 C16 C15 122.2(7) . .
C18 C17 C16 118.5(8) . .
C18 C17 H17 120.7 . .
C16 C17 H17 120.7 . .
C17 C18 C19 120.2(8) . .
C17 C18 H18 119.9 . .
C19 C18 H18 119.9 . .
C20 C19 C18 117.8(8) . .
C20 C19 H19 121.1 . .
C18 C19 H19 121.1 . .
N4 C20 C19 123.3(8) . .
N4 C20 H20 118.4 . .
C19 C20 H20 118.4 . .
N5 C21 C22 124.1(8) . .
N5 C21 H21 118.0 . .
C22 C21 H21 118.0 . .
C23 C22 C21 118.1(8) . .
C23 C22 H22 121.0 . .
C21 C22 H22 121.0 . .
C22 C23 C24 119.3(8) . .
C22 C23 H23 120.3 . .
C24 C23 H23 120.3 . .
C23 C24 C25 120.1(8) . .
C23 C24 H24 120.0 . .
C25 C24 H24 120.0 . .
N5 C25 C24 121.0(7) . .
N5 C25 C26 115.2(6) . .
C24 C25 C26 123.8(7) . .
N6 C26 C27 120.2(7) . .
N6 C26 C25 115.9(7) . .
C27 C26 C25 123.8(7) . .
C28 C27 C26 119.8(8) . .
C28 C27 H27 120.1 . .
C26 C27 H27 120.1 . .
C29 C28 C27 119.6(8) . .
C29 C28 H28 120.2 . .
C27 C28 H28 120.2 . .
C28 C29 C30 117.2(9) . .
C28 C29 H29 121.4 . .
C30 C29 H29 121.4 . .
N6 C30 C29 124.8(8) . .
N6 C30 H30 117.6 . .
C29 C30 H30 117.6 . .
Br1 Pb1 Br7 91.52(3) . .
Br1 Pb1 Br2 83.96(3) . .
Br7 Pb1 Br2 101.93(3) . .
Br1 Pb1 Br3 92.14(3) . 3_535
Br7 Pb1 Br3 155.02(2) . 3_535
Br2 Pb1 Br3 103.02(3) . 3_535
Br1 Pb1 Br6 101.72(3) . .
Br7 Pb1 Br6 80.05(2) . .
Br2 Pb1 Br6 173.99(3) . .
Br3 Pb1 Br6 75.01(2) 3_535 .
Br1 Pb1 Br3 159.49(3) . .
Br7 Pb1 Br3 93.74(2) . .
Br2 Pb1 Br3 75.56(2) . .
Br3 Pb1 Br3 91.41(2) 3_535 .
Br6 Pb1 Br3 98.71(2) . .
Br2 Pb2 Br3 86.64(3) . .
Br2 Pb2 Br4 98.59(3) . .
Br3 Pb2 Br4 107.73(3) . .
Br2 Pb2 Br6 96.16(3) . 3_535
Br3 Pb2 Br6 86.11(3) . 3_535
Br4 Pb2 Br6 160.26(3) . 3_535
Br2 Pb2 Br5 101.30(3) . 3_545
Br3 Pb2 Br5 165.31(3) . 3_545
Br4 Pb2 Br5 83.50(3) . 3_545
Br6 Pb2 Br5 80.80(2) 3_535 3_545
Br2 Pb2 Br5 173.16(3) . .
Br3 Pb2 Br5 100.17(3) . .
Br4 Pb2 Br5 79.98(2) . .
Br6 Pb2 Br5 83.82(2) 3_535 .
Br5 Pb2 Br5 71.92(3) 3_545 .
Br2 Pb2 Cu1 128.79(4) . 1_565
Br3 Pb2 Cu1 130.21(5) . 1_565
Br4 Pb2 Cu1 42.93(3) . 1_565
Br6 Pb2 Cu1 117.34(3) 3_535 1_565
Br5 Pb2 Cu1 52.85(4) 3_545 1_565
Br5 Pb2 Cu1 46.41(4) . 1_565
Br2 Pb2 Cu1 123.51(5) . 3_535
Br3 Pb2 Cu1 118.72(4) . 3_535
Br4 Pb2 Cu1 116.57(3) . 3_535
Br6 Pb2 Cu1 43.74(3) 3_535 3_535
Br5 Pb2 Cu1 46.62(4) 3_545 3_535
Br5 Pb2 Cu1 52.52(4) . 3_535
Cu1 Pb2 Cu1 73.82(5) 1_565 3_535
Pb2 Br2 Pb1 104.06(3) . .
Pb2 Br3 Pb1 101.67(3) . 3_535
Pb2 Br3 Pb1 93.70(3) . .
Pb1 Br3 Pb1 88.59(2) 3_535 .
Cu1 Br4 Pb2 76.08(5) 1_565 .
Cu1 Br5 Cu1 92.00(5) 1_565 3_535
Cu1 Br5 Pb2 67.90(4) 1_565 3_545
Cu1 Br5 Pb2 64.54(3) 3_535 3_545
Cu1 Br5 Pb2 67.22(4) 1_565 .
Cu1 Br5 Pb2 64.19(3) 3_535 .
Pb2 Br5 Pb2 108.08(3) 3_545 .
Cu1 Br6 Pb2 74.81(4) . 3_535
Cu1 Br6 Pb1 145.11(7) . .
Pb2 Br6 Pb1 96.74(2) 3_535 .
Br4 Cu1 Br6 130.69(8) 1_545 .
Br4 Cu1 Br5 110.05(7) 1_545 1_545
Br6 Cu1 Br5 109.67(7) . 1_545
Br4 Cu1 Br5 104.33(8) 1_545 3_535
Br6 Cu1 Br5 105.07(8) . 3_535
Br5 Cu1 Br5 88.00(5) 1_545 3_535
Br4 Cu1 Pb2 60.99(4) 1_545 1_545
Br6 Cu1 Pb2 166.53(8) . 1_545
Br5 Cu1 Pb2 66.37(4) 1_545 1_545
Br5 Cu1 Pb2 62.61(4) 3_535 1_545
Br4 Cu1 Pb2 166.26(8) 1_545 3_535
Br6 Cu1 Pb2 61.46(4) . 3_535
Br5 Cu1 Pb2 65.48(4) 1_545 3_535
Br5 Cu1 Pb2 63.29(4) 3_535 3_535
Pb2 Cu1 Pb2 106.18(5) 1_545 3_535

loop_
_geom_bond_atom_site_label_1
_geom_bond_atom_site_label_2
_geom_bond_distance
_geom_bond_site_symmetry_2
Co1 N5 2.104(6) .
Co1 N2 2.110(6) .
Co1 N4 2.117(6) .
Co1 N1 2.118(6) .
Co1 N3 2.126(6) .
Co1 N6 2.137(6) .
N1 C1 1.339(9) .
N1 C5 1.353(9) .
N2 C10 1.341(10) .
N2 C6 1.345(9) .
N3 C11 1.319(9) .
N3 C15 1.351(9) .
N4 C20 1.339(9) .
N4 C16 1.345(9) .
N5 C25 1.345(9) .
N5 C21 1.351(9) .
N6 C30 1.325(9) .
N6 C26 1.345(9) .
C1 C2 1.375(11) .
C1 H1 0.9300 .
C2 C3 1.381(13) .
C2 H2 0.9300 .
C3 C4 1.364(13) .
C3 H3 0.9300 .
C4 C5 1.400(11) .
C4 H4 0.9300 .
C5 C6 1.466(10) .
C6 C7 1.383(10) .
C7 C8 1.367(12) .
C7 H7 0.9300 .
C8 C9 1.362(13) .
C8 H8 0.9300 .
C9 C10 1.386(11) .
C9 H9 0.9300 .
C10 H10 0.9300 .
C11 C12 1.372(11) .
C11 H11 0.9300 .
C12 C13 1.371(12) .
C12 H12 0.9300 .
C13 C14 1.364(12) .
C13 H13 0.9300 .
C14 C15 1.377(10) .
C14 H14 0.9300 .
C15 C16 1.485(10) .
C16 C17 1.401(10) .
C17 C18 1.378(12) .
C17 H17 0.9300 .
C18 C19 1.386(12) .
C18 H18 0.9300 .
C19 C20 1.371(11) .
C19 H19 0.9300 .
C20 H20 0.9300 .
C21 C22 1.377(11) .
C21 H21 0.9300 .
C22 C23 1.358(12) .
C22 H22 0.9300 .
C23 C24 1.383(11) .
C23 H23 0.9300 .
C24 C25 1.388(10) .
C24 H24 0.9300 .
C25 C26 1.478(10) .
C26 C27 1.389(11) .
C27 C28 1.382(12) .
C27 H27 0.9300 .
C28 C29 1.366(12) .
C28 H28 0.9300 .
C29 C30 1.370(12) .
C29 H29 0.9300 .
C30 H30 0.9300 .
Pb1 Br1 2.7389(10) .
Pb1 Br7 2.8180(9) .
Pb1 Br2 3.0335(10) .
Pb1 Br3 3.2836(10) 3_535
Pb1 Br6 3.4025(9) .
Pb1 Br3 3.4617(10) .
Pb2 Br2 2.8951(10) .
Pb2 Br3 2.9256(9) .
Pb2 Br4 3.0024(9) .
Pb2 Br6 3.0374(9) 3_535
Pb2 Br5 3.2768(10) 3_545
Pb2 Br5 3.3110(10) .
Pb2 Cu1 3.3322(15) 1_565
Pb2 Cu1 3.3368(15) 3_535
Br3 Pb1 3.2835(10) 3_535
Br4 Cu1 2.3383(16) 1_565
Br5 Cu1 2.618(2) 1_565
Br5 Cu1 2.941(2) 3_535
Br5 Pb2 3.2767(10) 3_545
Br6 Cu1 2.3905(16) .
Br6 Pb2 3.0375(9) 3_535
Cu1 Br4 2.3383(16) 1_545
Cu1 Br5 2.618(2) 1_545
Cu1 Br5 2.941(2) 3_535
Cu1 Pb2 3.3322(15) 1_545
Cu1 Pb2 3.3368(15) 3_535
